data_2008923
loop_
_publ_author_name
'Gzella, Andrzej'
'Wrzeciono, Urszula'
'P\"oppel, Wolfram'

_publ_section_title
;
 Azole. 42. \"Uber Nitropiperidinoimidazolderivate
;
_journal_issue 9
_journal_name_full 'Acta Crystallographica Section C'
_journal_page_first 1562
_journal_page_last 1565
_journal_paper_doi 10.1107/S0108270199005880
_journal_volume 55
_journal_year 1999
_chemical_formula_moiety 'C6 H7 Cl N4 O5'
_chemical_formula_sum 'C6 H7 Cl N4 O5'
_chemical_formula_weight 250.61
_chemical_name_systematic
;
3-chloro-1-(4,5-dinitroimidazolyl)propan-2-ol
;
_space_group_IT_number 29
_symmetry_cell_setting orthorhombic
_symmetry_space_group_name_Hall 'P 2c -2ac'
_symmetry_space_group_name_H-M 'P c a 21'
_audit_creation_method SHELXL93
_cell_angle_alpha 90.000
_cell_angle_beta 90.000
_cell_angle_gamma 90.000
_cell_formula_units_Z 4
_cell_length_a 10.3098(13)
_cell_length_b 8.4972(8)
_cell_length_c 11.4264(13)
_cell_measurement_reflns_used 48
_cell_measurement_temperature 293(2)
_cell_measurement_theta_max 30.0
_cell_measurement_theta_min 13.8
_cell_volume 1001.00(19)
_computing_cell_refinement 'Kuma KM-4 Software'
_computing_data_collection 'Kuma KM-4 Software (Kuma Diffraction, 1991)'
_computing_data_reduction 'Kuma KM-4 Software'
_computing_molecular_graphics 'ORTEPII (Johnson, 1976) and PLUTO (Motherwell & Clegg, 1978)'
_computing_publication_material SHELXL93
_computing_structure_refinement 'SHELXL93 (Sheldrick, 1993)'
_computing_structure_solution 'SHELXS86 (Sheldrick, 1985)'
_diffrn_ambient_temperature 293(2)
_diffrn_measurement_device 'Kuma Diffraction KM-4'
_diffrn_measurement_method \w--2\q
_diffrn_radiation_monochromator graphite
_diffrn_radiation_source 'fine-focus sealed tube'
_diffrn_radiation_type 'Cu K\a'
_diffrn_radiation_wavelength 1.54178
_diffrn_reflns_av_R_equivalents 0.000
_diffrn_reflns_av_sigmaI/netI 0.009
_diffrn_reflns_limit_h_max 12
_diffrn_reflns_limit_h_min 0
_diffrn_reflns_limit_k_max 10
_diffrn_reflns_limit_k_min 0
_diffrn_reflns_limit_l_max 13
_diffrn_reflns_limit_l_min -13
_diffrn_reflns_number 1733
_diffrn_reflns_theta_max 70.14
_diffrn_reflns_theta_min 5.21
_diffrn_standards_decay_% 2.5
_diffrn_standards_interval_count 100
_diffrn_standards_number 2
_exptl_absorpt_coefficient_mu 3.595
_exptl_absorpt_correction_T_max 0.505
_exptl_absorpt_correction_T_min 0.192
_exptl_absorpt_correction_type '\y scan'
_exptl_absorpt_process_details '(North et al., 1968)'
_exptl_crystal_colour Yellow
_exptl_crystal_density_diffrn 1.663
_exptl_crystal_density_method 'not measured'
_exptl_crystal_description Prism
_exptl_crystal_F_000 512
_exptl_crystal_size_max 0.50
_exptl_crystal_size_mid 0.29
_exptl_crystal_size_min 0.19
_refine_diff_density_max 0.344
_refine_diff_density_min -0.231
_refine_ls_abs_structure_details 'Flack (1983)'
_refine_ls_abs_structure_Flack 0.00(2)
_refine_ls_extinction_method none
_refine_ls_goodness_of_fit_all 1.089
_refine_ls_goodness_of_fit_ref 1.094
_refine_ls_hydrogen_treatment refall
_refine_ls_matrix_type full
_refine_ls_number_parameters 173
_refine_ls_number_reflns 1733
_refine_ls_number_restraints 1
_refine_ls_restrained_S_all 1.089
_refine_ls_restrained_S_obs 1.094
_refine_ls_R_factor_all 0.038
_refine_ls_R_factor_gt 0.037
_refine_ls_shift/esd_mean 0.000
_refine_ls_shift/su_max 0.001
_refine_ls_structure_factor_coef Fsqd
_refine_ls_weighting_details 'w = 1/[\s^2^(Fo^2^)+(0.0686P)^2^+0.23P] where P=(Fo^2^+2Fc^2^)/3'
_refine_ls_weighting_scheme calc
_refine_ls_wR_factor_ref 0.108
_reflns_number_gt 1691
_reflns_number_total 1733
_reflns_observed_criterion I>2\s(I)
_cod_data_source_file jz1330.cif
_cod_data_source_block 1
_cod_depositor_comments
;
The following automatic conversions were performed:
'_symmetry_cell_setting' value 'Orthorhombic' changed to 'orthorhombic'
according to '/home/saulius/struct/CIF-dictionaries/cif_core.dic'
dictionary named 'cif_core.dic' version 2.4.1 from 2010-06-29.

Automatic conversion script
Id: cif_fix_enum 1527 2010-12-29 10:47:43Z saulius 

The following automatic conversions were performed:

'_symmetry_cell_setting' value 'Orthorhombic' changed to
'orthorhombic' according to
/home/saulius/struct/CIF-dictionaries/cif_core.dic dictionary named
'cif_core.dic' version 2.4.1 from 2010-06-29.

Automatic conversion script
Id: cif_fix_values 1715 2011-07-08 13:25:40Z adriana 

The following automatic conversions were performed:

'_refine_ls_weighting_scheme' value 'calc w =
1/[\s^2^(Fo^2^)+(0.0686P)^2^+0.23P] where P=(Fo^2^+2Fc^2^)/3' was
changed to 'calc'. New tag '_refine_ls_weighting_details' was
created. The value of the new tag was set to 'w =
1/[\s^2^(Fo^2^)+(0.0686P)^2^+0.23P] where P=(Fo^2^+2Fc^2^)/3'.

Automatic conversion script
Id: cif_fix_values 3143 2015-03-26 13:38:13Z robertas 
;
_cod_original_cell_volume 1001.0(2)
_cod_database_code 2008923

loop_
_symmetry_equiv_pos_as_xyz
'x, y, z'
'-x+1/2, y, z+1/2'
'x+1/2, -y, z'
'-x, -y, z+1/2'

loop_
_atom_site_aniso_label
_atom_site_aniso_U_11
_atom_site_aniso_U_22
_atom_site_aniso_U_33
_atom_site_aniso_U_23
_atom_site_aniso_U_13
_atom_site_aniso_U_12
N1 0.0696(13) 0.0465(11) 0.0478(10) -0.0011(10) 0.0062(10) 0.0038(10)
C2 0.077(2) 0.059(2) 0.0472(13) 0.0053(12) -0.0004(13) 0.0144(14)
N3 0.0696(13) 0.0630(13) 0.0447(11) -0.0011(10) -0.0066(10) 0.0049(11)
C4 0.0608(14) 0.0490(13) 0.0446(12) -0.0037(10) 0.0033(11) 0.0029(11)
C5 0.0543(13) 0.0493(12) 0.0475(12) -0.0041(10) 0.0045(10) 0.0017(11)
C6 0.075(2) 0.0441(14) 0.058(2) 0.0001(12) 0.0116(13) -0.0007(12)
C7 0.0539(14) 0.0478(12) 0.0595(14) -0.0028(13) 0.0080(12) -0.0024(10)
C8 0.066(2) 0.057(2) 0.077(2) -0.0173(15) 0.007(2) -0.0030(13)
Cl9 0.1094(7) 0.0520(4) 0.0920(6) -0.0056(4) 0.0217(5) 0.0098(4)
O10 0.0729(13) 0.0604(12) 0.0641(12) 0.0053(10) 0.0143(11) 0.0078(10)
N11 0.0699(14) 0.0509(11) 0.0530(12) -0.0076(10) -0.0027(11) 0.0006(11)
O12 0.103(2) 0.0599(11) 0.084(2) -0.0109(12) -0.0262(14) -0.0086(12)
O13 0.0729(14) 0.0621(12) 0.104(2) -0.0179(12) -0.0044(12) 0.0154(10)
N14 0.0599(13) 0.0597(14) 0.0639(13) -0.0165(12) -0.0060(11) 0.0048(11)
O15 0.101(2) 0.0637(12) 0.090(2) 0.0028(13) -0.040(2) 0.0074(12)
O16 0.0593(11) 0.094(2) 0.089(2) -0.0230(14) 0.0023(12) -0.0104(12)

loop_
_atom_site_label
_atom_site_type_symbol
_atom_site_fract_x
_atom_site_fract_y
_atom_site_fract_z
_atom_site_U_iso_or_equiv
_atom_site_thermal_displace_type
_atom_site_occupancy
_atom_site_calc_flag
_atom_site_refinement_flags
_atom_site_disorder_group
N1 N 0.6513(2) 0.6445(3) 0.0120(2) 0.0546(5) Uani 1 d . .
C2 C 0.5590(3) 0.6171(4) -0.0705(3) 0.0612(7) Uani 1 d . .
H2A H 0.5118(35) 0.6881(47) -0.1018(33) 0.063(9) Uiso 1 d . .
N3 N 0.5529(2) 0.4688(3) -0.1025(2) 0.0591(6) Uani 1 d . .
C4 C 0.6461(3) 0.3979(3) -0.0387(2) 0.0514(6) Uani 1 d . .
C5 C 0.7058(2) 0.5015(3) 0.0336(2) 0.0504(6) Uani 1 d . .
C6 C 0.6740(3) 0.7947(3) 0.0723(3) 0.0592(7) Uani 1 d . .
H6A H 0.6474(32) 0.8659(39) 0.0267(31) 0.052(8) Uiso 1 d . .
H6B H 0.7695(34) 0.8136(37) 0.0836(31) 0.058(8) Uiso 1 d . .
C7 C 0.6079(3) 0.7992(3) 0.1905(3) 0.0537(6) Uani 1 d . .
H7A H 0.5205(26) 0.7908(30) 0.1780(23) 0.034(6) Uiso 1 d . .
C8 C 0.6378(3) 0.9525(4) 0.2514(3) 0.0666(8) Uani 1 d . .
H8A H 0.7304(41) 0.9849(43) 0.2488(35) 0.076(10) Uiso 1 d . .
H8B H 0.6149(38) 0.9376(49) 0.3426(38) 0.075(10) Uiso 1 d . .
Cl9 Cl 0.54038(10) 1.10881(9) 0.19537(9) 0.0845(3) Uani 1 d . .
O10 O 0.6558(3) 0.6721(3) 0.2572(2) 0.0658(5) Uani 1 d . .
H10A H 0.6070(50) 0.6279(54) 0.2895(46) 0.087(16) Uiso 1 d . .
N11 N 0.6758(2) 0.2337(3) -0.0561(2) 0.0579(6) Uani 1 d . .
O12 O 0.5950(3) 0.1521(3) -0.1014(2) 0.0825(7) Uani 1 d . .
O13 O 0.7815(2) 0.1873(3) -0.0250(3) 0.0795(7) Uani 1 d . .
N14 N 0.8085(2) 0.4774(3) 0.1182(2) 0.0612(6) Uani 1 d . .
O15 O 0.8004(3) 0.3622(3) 0.1793(3) 0.0849(8) Uani 1 d . .
O16 O 0.8957(2) 0.5733(4) 0.1208(3) 0.0808(7) Uani 1 d . .

loop_
_atom_type_symbol
_atom_type_description
_atom_type_scat_dispersion_real
_atom_type_scat_dispersion_imag
_atom_type_scat_source
C C 0.0181 0.0091 'International Tables Vol C Tables 4.2.6.8 and 6.1.1.4'
H H 0.0000 0.0000 'International Tables Vol C Tables 4.2.6.8 and 6.1.1.4'
N N 0.0311 0.0180 'International Tables Vol C Tables 4.2.6.8 and 6.1.1.4'
O O 0.0492 0.0322 'International Tables Vol C Tables 4.2.6.8 and 6.1.1.4'
Cl Cl 0.3639 0.7018 'International Tables Vol C Tables 4.2.6.8 and 6.1.1.4'

loop_
_geom_angle_atom_site_label_1
_geom_angle_atom_site_label_2
_geom_angle_atom_site_label_3
_geom_angle
C2 N1 C5 105.2(2)
C2 N1 C6 125.8(3)
C5 N1 C6 128.6(3)
N3 C2 N1 113.0(3)
N3 C2 H2A 122.(3)
N1 C2 H2A 125.(3)
C2 N3 C4 104.1(2)
N3 C4 C5 111.3(2)
N3 C4 N11 120.6(2)
C5 C4 N11 128.0(2)
C4 C5 N1 106.4(2)
C4 C5 N14 130.3(2)
N1 C5 N14 123.3(2)
N1 C6 C7 111.7(2)
N1 C6 H6A 106.(2)
C7 C6 H6A 113.(2)
N1 C6 H6B 110.8(18)
C7 C6 H6B 109.(2)
H6A C6 H6B 106.(3)
O10 C7 C8 109.9(3)
O10 C7 C6 107.7(2)
C8 C7 C6 110.0(2)
O10 C7 H7A 111.6(16)
C8 C7 H7A 109.9(16)
C6 C7 H7A 107.6(17)
C7 C8 Cl9 111.2(2)
C7 C8 H8A 115.(2)
Cl9 C8 H8A 109.(2)
C7 C8 H8B 108.(2)
Cl9 C8 H8B 108.(2)
H8A C8 H8B 106.(3)
C7 O10 H10A 115.(4)
O12 N11 O13 124.2(2)
O12 N11 C4 118.1(2)
O13 N11 C4 117.7(2)
O15 N14 O16 125.6(3)
O15 N14 C5 116.8(2)
O16 N14 C5 117.6(3)

loop_
_geom_bond_atom_site_label_1
_geom_bond_atom_site_label_2
_geom_bond_distance
_geom_bond_site_symmetry_2
_geom_bond_publ_flag
N1 C2 1.360(4) . ?
N1 C5 1.361(3) . ?
N1 C6 1.469(4) . ?
C2 N3 1.314(4) . ?
C2 H2A 0.85(4) . ?
N3 C4 1.348(4) . ?
C4 C5 1.356(4) . ?
C4 N11 1.442(3) . ?
C5 N14 1.448(4) . ?
C6 C7 1.513(4) . ?
C6 H6A 0.84(4) . ?
C6 H6B 1.01(3) . ?
C7 O10 1.411(4) . ?
C7 C8 1.509(4) . ?
C7 H7A 0.92(3) . ?
C8 Cl9 1.784(3) . ?
C8 H8A 0.99(4) . ?
C8 H8B 1.08(4) . ?
O10 H10A 0.73(5) . ?
N11 O12 1.202(3) . ?
N11 O13 1.213(3) . ?
N14 O15 1.205(4) . ?
N14 O16 1.213(4) . ?

loop_
_geom_hbond_atom_site_label_D
_geom_hbond_atom_site_label_H
_geom_hbond_atom_site_label_A
_geom_hbond_site_symmetry_A
_geom_hbond_distance_DH
_geom_hbond_distance_HA
_geom_hbond_distance_DA
_geom_hbond_angle_DHA
_geom_hbond_publ_flag
O10 H10A N3 4_665 0.73(5) 2.22(5) 2.938(4) 171(5) yes
C6 H6B O16 . 1.01(3) 2.46(3) 3.011(4) 114(2) yes
C8 H8B O12 4_665 1.08(4) 2.38(4) 3.062(4) 120(3) yes

loop_
_geom_torsion_atom_site_label_1
_geom_torsion_atom_site_label_2
_geom_torsion_atom_site_label_3
_geom_torsion_atom_site_label_4
_geom_torsion
C5 N1 C2 N3 -0.7(3)
C6 N1 C2 N3 -174.4(3)
N1 C2 N3 C4 -0.6(3)
C2 N3 C4 C5 1.6(3)
C2 N3 C4 N11 -175.4(2)
N3 C4 C5 N1 -2.1(3)
N11 C4 C5 N1 174.7(2)
N3 C4 C5 N14 178.8(3)
N11 C4 C5 N14 -4.5(5)
C2 N1 C5 C4 1.6(3)
C6 N1 C5 C4 175.1(2)
C2 N1 C5 N14 -179.1(2)
C6 N1 C5 N14 -5.6(4)
C2 N1 C6 C7 97.0(4)
C5 N1 C6 C7 -75.3(4)
N1 C6 C7 O10 58.0(3)
N1 C6 C7 C8 177.8(3)
O10 C7 C8 Cl9 -162.8(2)
C6 C7 C8 Cl9 78.7(3)
N3 C4 N11 O12 -21.0(4)
C5 C4 N11 O12 162.5(3)
N3 C4 N11 O13 158.3(3)
C5 C4 N11 O13 -18.2(4)
C4 C5 N14 O15 -43.0(4)
N1 C5 N14 O15 138.0(3)
C4 C5 N14 O16 136.2(3)
N1 C5 N14 O16 -42.8(4)

loop_
_cod_related_entry_id
_cod_related_entry_database
_cod_related_entry_code
1 ChemSpider 4421890
